data_4312304
loop_
_publ_author_name
'Marina Gonz\'alez-Lorenzo'
'Carlos Platas-Iglesias'
'Fernando Avecilla'
'Carlos F. G. C. Geraldes'
'Daniel Imbert'
'Jean-Claude G. B\"unzli'
'Andr\'es de Blas'
'Teresa Rodr\'iguez-Blas'

_publ_section_title
;
 A Schiff-Base Bibracchial Lariat Ether Forming a Cryptand-like Cavity for
 Lanthanide Ions
;
_journal_name_full 'Inorganic Chemistry'
_journal_page_first 6946
_journal_page_last 6954
_journal_paper_doi 10.1021/ic034024t
_journal_volume 42
_journal_year 2003
_chemical_formula_sum 'C38 H42.5 Ce Cl N4 O9.25'
_chemical_formula_weight 878.83
_chemical_name_systematic
; 
 ? 
;
_space_group_IT_number 14
_symmetry_cell_setting monoclinic
_symmetry_space_group_name_Hall '-P 2ybc'
_symmetry_space_group_name_H-M 'P 1 21/c 1'
_atom_sites_solution_hydrogens geom
_atom_sites_solution_primary direct
_atom_sites_solution_secondary difmap
_audit_creation_method SHELXL-97
_cell_angle_alpha 90.00
_cell_angle_beta 110.70
_cell_angle_gamma 90.00
_cell_formula_units_Z 8
_cell_length_a 25.5382(4)
_cell_length_b 11.6407(2)
_cell_length_c 27.6814(6)
_cell_measurement_temperature 293(2)
_cell_volume 7698.0(2)
_computing_cell_refinement 'Siemens SAINT'
_computing_data_collection 'Siemens SMART'
_computing_data_reduction 'Siemens SHELXTL'
_computing_molecular_graphics 'Siemens SHELXTL'
_computing_publication_material 'Siemens SHELXTL'
_computing_structure_refinement 'SHELXL-97 (Sheldrick, 1997)'
_computing_structure_solution 'SHELXS-97 (Sheldrick, 1990)'
_diffrn_ambient_temperature 293(2)
_diffrn_measured_fraction_theta_full 0.986
_diffrn_measured_fraction_theta_max 0.986
_diffrn_measurement_device_type 'CCD area detector'
_diffrn_measurement_method 'phi and omega scans'
_diffrn_radiation_monochromator graphite
_diffrn_radiation_source 'fine-focus sealed tube'
_diffrn_radiation_type MoK\a
_diffrn_radiation_wavelength 0.71073
_diffrn_reflns_av_R_equivalents 0.1249
_diffrn_reflns_av_sigmaI/netI 0.1867
_diffrn_reflns_limit_h_max 24
_diffrn_reflns_limit_h_min -33
_diffrn_reflns_limit_k_max 15
_diffrn_reflns_limit_k_min -15
_diffrn_reflns_limit_l_max 36
_diffrn_reflns_limit_l_min -36
_diffrn_reflns_number 50048
_diffrn_reflns_theta_full 28.28
_diffrn_reflns_theta_max 28.28
_diffrn_reflns_theta_min 0.85
_exptl_absorpt_coefficient_mu 1.312
_exptl_absorpt_correction_T_max 0.9373
_exptl_absorpt_correction_T_min 0.7794
_exptl_absorpt_correction_type empirical
_exptl_crystal_colour P2(1)/c
_exptl_crystal_density_diffrn 1.517
_exptl_crystal_density_method 'not measured'
_exptl_crystal_description Monoclinic
_exptl_crystal_F_000 3580
_exptl_crystal_size_max 0.20
_exptl_crystal_size_mid 0.15
_exptl_crystal_size_min 0.05
_refine_diff_density_max 1.169
_refine_diff_density_min -0.742
_refine_diff_density_rms 0.139
_refine_ls_extinction_method SHELXL
_refine_ls_goodness_of_fit_ref 1.061
_refine_ls_hydrogen_treatment mixed
_refine_ls_matrix_type full
_refine_ls_number_parameters 996
_refine_ls_number_reflns 18856
_refine_ls_number_restraints 114
_refine_ls_restrained_S_all 1.065
_refine_ls_R_factor_all 0.2231
_refine_ls_R_factor_gt 0.0958
_refine_ls_shift/su_max 0.002
_refine_ls_shift/su_mean 0.000
_refine_ls_structure_factor_coef Fsqd
_refine_ls_weighting_details 'calc w=1/[\s^2^(Fo^2^)+(0.0415P)^2^+25.1298P] where P=(Fo^2^+2Fc^2^)/3'
_refine_ls_weighting_scheme calc
_refine_ls_wR_factor_gt 0.1443
_refine_ls_wR_factor_ref 0.1873
_reflns_number_gt 8353
_reflns_number_total 18856
_reflns_threshold_expression >2sigma(I)
_cod_data_source_file ic034024tsi20030113_062748_1.cif
_cod_data_source_block compound2
_cod_depositor_comments
;
The following automatic conversions were performed:

'_exptl_absorpt_correction_type' value 'Empirical' changed to
'empirical' according to the built-in table from CIF Core dictionary
named 'cif_core.dic' version 2.4.1 from 2010-06-29.

Automatic conversion script
Id: cif_fix_values 1646 2011-03-28 12:23:43Z adriana 
;
_cod_original_cell_volume 7697.8(2)
_cod_original_formula_sum 'C38 H42.50 Ce Cl N4 O9.25'
_cod_database_code 4312304

loop_
_symmetry_equiv_pos_as_xyz
'x, y, z'
'-x, y+1/2, -z+1/2'
'-x, -y, -z'
'x, -y-1/2, z-1/2'

loop_
_atom_site_label
_atom_site_type_symbol
_atom_site_fract_x
_atom_site_fract_y
_atom_site_fract_z
_atom_site_U_iso_or_equiv
_atom_site_adp_type
_atom_site_occupancy
_atom_site_symmetry_multiplicity
_atom_site_calc_flag
_atom_site_refinement_flags
_atom_site_disorder_assembly
_atom_site_disorder_group
Ce1 Ce 0.62666(2) 0.13994(5) 0.948260(19) 0.03254(15) Uani 1 1 d . . .
Ce2 Ce 0.87319(2) -0.14251(5) 1.296166(18) 0.03283(15) Uani 1 1 d . . .
Cl1 Cl 0.50981(16) -0.3608(3) 0.81819(13) 0.0781(10) Uani 1 1 d . . .
O1 O 0.5273(3) 0.0815(6) 0.8872(3) 0.0520(19) Uani 1 1 d . . .
O2 O 0.5864(3) 0.3549(6) 0.9231(3) 0.0485(17) Uani 1 1 d . . .
O3 O 0.6453(4) 0.2561(6) 0.8720(3) 0.060(2) Uani 1 1 d . . .
O4 O 0.6999(3) 0.2604(5) 0.9907(2) 0.0412(17) Uani 1 1 d . . .
O5 O 0.6154(3) -0.0423(5) 0.9739(2) 0.0423(17) Uani 1 1 d . . .
O6 O 0.9711(3) -0.1849(6) 1.3637(2) 0.052(2) Uani 1 1 d . . .
O7 O 0.9137(3) 0.0750(6) 1.3182(3) 0.0487(18) Uani 1 1 d . . .
O8 O 0.8434(3) -0.0110(6) 1.3627(3) 0.057(2) Uani 1 1 d . . .
O9 O 0.8900(3) -0.3294(5) 1.2795(2) 0.0442(18) Uani 1 1 d . . .
O10 O 0.8007(3) -0.0251(5) 1.2493(2) 0.0417(17) Uani 1 1 d . . .
O15 O 0.5362(4) -0.3307(8) 0.8709(3) 0.105(4) Uani 1 1 d . . .
O16 O 0.4710(5) -0.2767(9) 0.7928(4) 0.142(5) Uani 1 1 d . . .
O17 O 0.5492(6) -0.3748(13) 0.7956(5) 0.173(6) Uani 1 1 d . . .
O18 O 0.4835(6) -0.4679(10) 0.8165(5) 0.154(5) Uani 1 1 d . . .
N1 N 0.7257(3) 0.0450(7) 0.9576(3) 0.038(2) Uani 1 1 d . . .
N2 N 0.6184(3) 0.0186(7) 0.8585(3) 0.044(2) Uani 1 1 d . . .
N3 N 0.5290(3) 0.2219(7) 0.9741(3) 0.044(2) Uani 1 1 d . . .
N4 N 0.6441(3) 0.1270(6) 1.0481(3) 0.0339(18) Uani 1 1 d . . .
N5 N 0.8572(3) -0.1762(6) 1.1977(3) 0.036(2) Uani 1 1 d . . .
N6 N 0.9692(3) -0.0679(7) 1.2703(3) 0.039(2) Uani 1 1 d . . .
N7 N 0.8769(4) -0.2456(7) 1.3896(3) 0.052(3) Uani 1 1 d . . .
N8 N 0.7745(4) -0.2399(6) 1.2858(3) 0.038(2) Uani 1 1 d . . .
C1 C 0.5152(4) 0.3424(10) 0.9588(5) 0.060(3) Uani 1 1 d . . .
H1A H 0.4994 0.3776 0.9823 0.072 Uiso 1 1 calc R . .
H1B H 0.4870 0.3445 0.9245 0.072 Uiso 1 1 calc R . .
C2 C 0.5654(5) 0.4113(9) 0.9591(5) 0.063(3) Uani 1 1 d . . .
H2A H 0.5547 0.4898 0.9483 0.076 Uiso 1 1 calc R . .
H2B H 0.5938 0.4125 0.9934 0.076 Uiso 1 1 calc R . .
C3 C 0.6236(5) 0.4257(9) 0.9082(5) 0.065(4) Uani 1 1 d . . .
H3A H 0.6598 0.4293 0.9358 0.078 Uiso 1 1 calc R . .
H3B H 0.6087 0.5030 0.9009 0.078 Uiso 1 1 calc R . .
C4 C 0.6293(6) 0.3744(10) 0.8615(5) 0.073(4) Uani 1 1 d . . .
H4A H 0.5940 0.3796 0.8328 0.088 Uiso 1 1 calc R . .
H4B H 0.6575 0.4155 0.8523 0.088 Uiso 1 1 calc R . .
C5 C 0.6479(6) 0.1966(11) 0.8277(5) 0.077(4) Uani 1 1 d . . .
H5A H 0.6854 0.1674 0.8347 0.092 Uiso 1 1 calc R . .
H5B H 0.6388 0.2487 0.7985 0.092 Uiso 1 1 calc R . .
C6 C 0.6068(6) 0.0987(11) 0.8153(4) 0.078(4) Uani 1 1 d . . .
H6A H 0.5692 0.1291 0.8068 0.094 Uiso 1 1 calc R . .
H6B H 0.6083 0.0579 0.7853 0.094 Uiso 1 1 calc R . .
C7 C 0.4819(4) 0.1469(10) 0.9450(4) 0.058(3) Uani 1 1 d . . .
H7A H 0.4473 0.1799 0.9458 0.069 Uiso 1 1 calc R . .
H7B H 0.4867 0.0724 0.9618 0.069 Uiso 1 1 calc R . .
C8 C 0.4771(4) 0.1307(11) 0.8898(4) 0.062(3) Uani 1 1 d . . .
H8A H 0.4457 0.0807 0.8724 0.074 Uiso 1 1 calc R . .
H8B H 0.4703 0.2043 0.8722 0.074 Uiso 1 1 calc R . .
C9 C 0.5171(5) 0.0010(11) 0.8473(4) 0.067(4) Uani 1 1 d . . .
H9A H 0.5011 0.0395 0.8142 0.080 Uiso 1 1 calc R . .
H9B H 0.4903 -0.0555 0.8499 0.080 Uiso 1 1 calc R . .
C10 C 0.5707(5) -0.0587(11) 0.8502(5) 0.069(4) Uani 1 1 d . . .
H10A H 0.5804 -0.1143 0.8781 0.083 Uiso 1 1 calc R . .
H10B H 0.5641 -0.1007 0.8183 0.083 Uiso 1 1 calc R . .
C11 C 0.6668(4) -0.0534(9) 0.8583(4) 0.051(3) Uani 1 1 d . . .
H11A H 0.6953 -0.0026 0.8547 0.062 Uiso 1 1 calc R . .
H11B H 0.6542 -0.1020 0.8278 0.062 Uiso 1 1 calc R . .
C12 C 0.6940(4) -0.1304(9) 0.9056(4) 0.042(2) Uani 1 1 d . . .
C13 C 0.6928(5) -0.2480(9) 0.9022(5) 0.053(3) Uani 1 1 d . . .
H13 H 0.6701 -0.2832 0.8718 0.064 Uiso 1 1 calc R . .
C14 C 0.7242(5) -0.3139(9) 0.9428(5) 0.060(3) Uani 1 1 d . . .
H14 H 0.7226 -0.3936 0.9399 0.072 Uiso 1 1 calc R . .
C15 C 0.7584(5) -0.2640(10) 0.9879(5) 0.063(3) Uani 1 1 d . . .
H15 H 0.7809 -0.3094 1.0149 0.075 Uiso 1 1 calc R . .
C16 C 0.7590(4) -0.1470(10) 0.9930(4) 0.051(3) Uani 1 1 d . . .
H16 H 0.7813 -0.1129 1.0237 0.061 Uiso 1 1 calc R . .
C17 C 0.7262(4) -0.0790(8) 0.9522(4) 0.041(3) Uani 1 1 d . . .
C18 C 0.7747(4) 0.0945(9) 0.9711(3) 0.039(2) Uani 1 1 d . . .
H18 H 0.8046 0.0480 0.9720 0.047 Uiso 1 1 calc R . .
C19 C 0.7874(4) 0.2129(8) 0.9847(3) 0.037(2) Uani 1 1 d . . .
C20 C 0.8426(4) 0.2486(9) 0.9918(4) 0.043(3) Uani 1 1 d . . .
H20 H 0.8665 0.1982 0.9836 0.052 Uiso 1 1 calc R . .
C21 C 0.8615(4) 0.3553(11) 1.0102(4) 0.055(3) Uani 1 1 d . . .
H21 H 0.8976 0.3784 1.0138 0.066 Uiso 1 1 calc R . .
C22 C 0.8262(5) 0.4287(10) 1.0236(4) 0.051(3) Uani 1 1 d . . .
H22 H 0.8391 0.5005 1.0373 0.061 Uiso 1 1 calc R . .
C23 C 0.7728(5) 0.3974(8) 1.0170(4) 0.047(3) Uani 1 1 d . . .
H23 H 0.7498 0.4488 1.0259 0.056 Uiso 1 1 calc R . .
C24 C 0.7516(4) 0.2892(8) 0.9971(3) 0.036(2) Uani 1 1 d . . .
C25 C 0.5356(4) 0.2096(9) 1.0297(4) 0.044(3) Uani 1 1 d . . .
H25A H 0.5395 0.1288 1.0390 0.053 Uiso 1 1 calc R . .
H25B H 0.5021 0.2379 1.0346 0.053 Uiso 1 1 calc R . .
C26 C 0.5858(4) 0.2744(8) 1.0652(4) 0.040(2) Uani 1 1 d . . .
C27 C 0.5798(5) 0.3738(9) 1.0908(4) 0.053(3) Uani 1 1 d . . .
H27 H 0.5444 0.3985 1.0884 0.064 Uiso 1 1 calc R . .
C28 C 0.6266(5) 0.4357(9) 1.1197(4) 0.057(3) Uani 1 1 d . . .
H28 H 0.6225 0.5033 1.1358 0.069 Uiso 1 1 calc R . .
C29 C 0.6791(5) 0.3981(8) 1.1247(4) 0.049(3) Uani 1 1 d . . .
H29 H 0.7102 0.4408 1.1440 0.059 Uiso 1 1 calc R . .
C30 C 0.6864(4) 0.2966(8) 1.1012(4) 0.041(2) Uani 1 1 d . . .
H30 H 0.7221 0.2717 1.1045 0.050 Uiso 1 1 calc R . .
C31 C 0.6395(5) 0.2332(8) 1.0729(3) 0.037(3) Uani 1 1 d . . .
C32 C 0.6572(4) 0.0394(8) 1.0788(4) 0.037(2) Uani 1 1 d . . .
H32 H 0.6680 0.0546 1.1140 0.045 Uiso 1 1 calc R . .
C33 C 0.6568(4) -0.0801(8) 1.0640(3) 0.034(2) Uani 1 1 d . . .
C34 C 0.6754(4) -0.1598(8) 1.1038(4) 0.049(3) Uani 1 1 d . . .
H34 H 0.6891 -0.1359 1.1380 0.058 Uiso 1 1 calc R . .
C35 C 0.6733(5) -0.2760(10) 1.0915(5) 0.062(3) Uani 1 1 d . . .
H35 H 0.6885 -0.3297 1.1176 0.074 Uiso 1 1 calc R . .
C36 C 0.6492(5) -0.3121(9) 1.0415(5) 0.052(3) Uani 1 1 d . . .
H36 H 0.6462 -0.3904 1.0344 0.063 Uiso 1 1 calc R . .
C37 C 0.6297(4) -0.2360(8) 1.0022(4) 0.041(3) Uani 1 1 d . . .
H37 H 0.6125 -0.2625 0.9686 0.049 Uiso 1 1 calc R . .
C38 C 0.6352(4) -0.1150(7) 1.0121(4) 0.035(2) Uani 1 1 d . . .
C39 C 0.9836(4) 0.0560(9) 1.2817(4) 0.050(3) Uani 1 1 d . . .
H39A H 1.0123 0.0628 1.3157 0.060 Uiso 1 1 calc R . .
H39B H 0.9986 0.0863 1.2567 0.060 Uiso 1 1 calc R . .
C40 C 0.9340(5) 0.1249(9) 1.2801(4) 0.055(3) Uani 1 1 d . . .
H40A H 0.9444 0.2046 1.2883 0.066 Uiso 1 1 calc R . .
H40B H 0.9053 0.1213 1.2460 0.066 Uiso 1 1 calc R . .
C41 C 0.8789(5) 0.1511(9) 1.3331(5) 0.068(3) Uani 1 1 d . . .
H41A H 0.8437 0.1618 1.3048 0.081 Uiso 1 1 calc R . .
H41B H 0.8970 0.2253 1.3422 0.081 Uiso 1 1 calc R . .
C42 C 0.8690(6) 0.1015(9) 1.3773(4) 0.072(4) Uani 1 1 d . . .
H42A H 0.8443 0.1509 1.3878 0.087 Uiso 1 1 calc R . .
H42B H 0.9041 0.0941 1.4061 0.087 Uiso 1 1 calc R . .
C43 C 0.8341(6) -0.0677(11) 1.4044(4) 0.071(4) Uani 1 1 d . . .
H43A H 0.7979 -0.1055 1.3920 0.085 Uiso 1 1 calc R . .
H43B H 0.8337 -0.0117 1.4302 0.085 Uiso 1 1 calc R . .
C44 C 0.8784(6) -0.1539(11) 1.4281(4) 0.070(4) Uani 1 1 d . . .
H44A H 0.8730 -0.1882 1.4579 0.084 Uiso 1 1 calc R . .
H44B H 0.9148 -0.1166 1.4396 0.084 Uiso 1 1 calc R . .
C45 C 0.9288(5) -0.3134(11) 1.4071(4) 0.067(4) Uani 1 1 d . . .
H45A H 0.9252 -0.3762 1.3831 0.081 Uiso 1 1 calc R . .
H45B H 0.9336 -0.3467 1.4405 0.081 Uiso 1 1 calc R . .
C46 C 0.9807(5) -0.2450(12) 1.4115(4) 0.076(4) Uani 1 1 d . . .
H46A H 0.9887 -0.1905 1.4397 0.091 Uiso 1 1 calc R . .
H46B H 1.0125 -0.2960 1.4186 0.091 Uiso 1 1 calc R . .
C47 C 1.0209(4) -0.1378(10) 1.3601(4) 0.049(3) Uani 1 1 d . . .
H47A H 1.0529 -0.1829 1.3807 0.059 Uiso 1 1 calc R . .
H47B H 1.0260 -0.0597 1.3732 0.059 Uiso 1 1 calc R . .
C48 C 1.0164(4) -0.1387(10) 1.3043(4) 0.052(3) Uani 1 1 d . . .
H48A H 1.0512 -0.1102 1.3021 0.062 Uiso 1 1 calc R . .
H48B H 1.0116 -0.2173 1.2919 0.062 Uiso 1 1 calc R . .
C49 C 0.9645(4) -0.0910(9) 1.2154(4) 0.050(3) Uani 1 1 d . . .
H49A H 0.9979 -0.0632 1.2102 0.060 Uiso 1 1 calc R . .
H49B H 0.9621 -0.1732 1.2093 0.060 Uiso 1 1 calc R . .
C50 C 0.9142(4) -0.0339(9) 1.1776(3) 0.041(3) Uani 1 1 d . . .
C51 C 0.9193(5) 0.0622(10) 1.1493(4) 0.061(3) Uani 1 1 d . . .
H51 H 0.9547 0.0900 1.1530 0.074 Uiso 1 1 calc R . .
C52 C 0.8720(6) 0.1165(9) 1.1156(4) 0.067(4) Uani 1 1 d . . .
H52 H 0.8760 0.1804 1.0970 0.080 Uiso 1 1 calc R . .
C53 C 0.8190(5) 0.0760(10) 1.1095(4) 0.057(3) Uani 1 1 d . . .
H53 H 0.7874 0.1137 1.0877 0.068 Uiso 1 1 calc R . .
C54 C 0.8137(5) -0.0213(9) 1.1362(4) 0.052(3) Uani 1 1 d . . .
H54 H 0.7784 -0.0505 1.1316 0.063 Uiso 1 1 calc R . .
C55 C 0.8608(4) -0.0751(8) 1.1698(3) 0.037(2) Uani 1 1 d . . .
C56 C 0.8449(4) -0.2691(9) 1.1712(4) 0.044(3) Uani 1 1 d . . .
H56 H 0.8336 -0.2617 1.1355 0.053 Uiso 1 1 calc R . .
C57 C 0.8468(4) -0.3840(7) 1.1913(4) 0.035(2) Uani 1 1 d . . .
C58 C 0.8271(5) -0.4728(10) 1.1556(5) 0.060(3) Uani 1 1 d . . .
H58 H 0.8108 -0.4549 1.1207 0.072 Uiso 1 1 calc R . .
C59 C 0.8310(5) -0.5870(10) 1.1707(5) 0.063(3) Uani 1 1 d . . .
H59 H 0.8180 -0.6453 1.1464 0.075 Uiso 1 1 calc R . .
C60 C 0.8552(5) -0.6124(9) 1.2235(6) 0.064(4) Uani 1 1 d . . .
H60 H 0.8568 -0.6882 1.2346 0.077 Uiso 1 1 calc R . .
C61 C 0.8762(5) -0.5270(9) 1.2585(4) 0.051(3) Uani 1 1 d . . .
H61 H 0.8947 -0.5466 1.2930 0.061 Uiso 1 1 calc R . .
C62 C 0.8711(4) -0.4113(8) 1.2448(4) 0.042(3) Uani 1 1 d . . .
C63 C 0.8303(5) -0.3254(9) 1.3902(4) 0.055(3) Uani 1 1 d . . .
H63A H 0.8000 -0.2791 1.3930 0.066 Uiso 1 1 calc R . .
H63B H 0.8442 -0.3728 1.4209 0.066 Uiso 1 1 calc R . .
C64 C 0.8067(4) -0.4038(8) 1.3438(4) 0.039(2) Uani 1 1 d . . .
C65 C 0.8083(5) -0.5241(10) 1.3511(4) 0.053(3) Uani 1 1 d . . .
H65 H 0.8309 -0.5548 1.3826 0.063 Uiso 1 1 calc R . .
C66 C 0.7773(5) -0.5960(10) 1.3130(5) 0.055(3) Uani 1 1 d . . .
H66 H 0.7782 -0.6747 1.3191 0.066 Uiso 1 1 calc R . .
C67 C 0.7445(5) -0.5531(9) 1.2651(5) 0.056(3) Uani 1 1 d . . .
H67 H 0.7230 -0.6022 1.2392 0.067 Uiso 1 1 calc R . .
C68 C 0.7443(5) -0.4363(9) 1.2566(4) 0.050(3) Uani 1 1 d . . .
H68 H 0.7235 -0.4072 1.2242 0.060 Uiso 1 1 calc R . .
C69 C 0.7745(4) -0.3617(9) 1.2954(4) 0.040(2) Uani 1 1 d . . .
C70 C 0.7254(5) -0.1931(9) 1.2692(4) 0.046(3) Uani 1 1 d . . .
H70 H 0.6956 -0.2406 1.2676 0.055 Uiso 1 1 calc R . .
C71 C 0.7113(4) -0.0735(9) 1.2525(3) 0.037(2) Uani 1 1 d . . .
C72 C 0.6563(4) -0.0390(9) 1.2437(4) 0.051(3) Uani 1 1 d . . .
H72 H 0.6317 -0.0904 1.2502 0.061 Uiso 1 1 calc R . .
C73 C 0.6376(4) 0.0687(10) 1.2256(4) 0.052(3) Uani 1 1 d . . .
H73 H 0.6010 0.0908 1.2201 0.062 Uiso 1 1 calc R . .
C74 C 0.6745(4) 0.1434(9) 1.2158(3) 0.047(3) Uani 1 1 d . . .
H74 H 0.6624 0.2169 1.2039 0.057 Uiso 1 1 calc R . .
C75 C 0.7290(4) 0.1122(8) 1.2231(3) 0.043(3) Uani 1 1 d . . .
H75 H 0.7526 0.1640 1.2152 0.052 Uiso 1 1 calc R . .
C76 C 0.7490(4) 0.0029(9) 1.2423(3) 0.035(2) Uani 1 1 d . . .
Cl2A Cl 0.9505(4) -0.2266(7) 1.5750(2) 0.102(3) Uani 0.593(10) 1 d PDU A 1
O11A O 0.9210(10) -0.3032(16) 1.5418(7) 0.209(13) Uani 0.593(10) 1 d PDU A 1
O12A O 0.9744(10) -0.153(2) 1.5551(7) 0.272(16) Uani 0.593(10) 1 d PDU A 1
O13A O 0.9175(12) -0.175(2) 1.5952(11) 0.336(17) Uani 0.593(10) 1 d PDU A 1
Cl2B Cl 0.9917(9) -0.3215(18) 1.5652(5) 0.309(13) Uani 0.407(10) 1 d PDU A 2
O11B O 0.9846(19) -0.226(3) 1.5329(9) 0.30(2) Uani 0.407(10) 1 d PDU A 2
O12B O 0.9489(15) -0.402(3) 1.5429(11) 0.38(3) Uani 0.407(10) 1 d PDU A 2
O13B O 1.0434(13) -0.373(3) 1.5712(13) 0.314(18) Uani 0.407(10) 1 d PDU A 2
O14 O 0.9902(7) -0.2842(16) 1.6130(6) 0.269(9) Uani 1 1 d DU . .
O1W O 0.4325(7) -0.6884(15) 0.7807(6) 0.085(5) Uiso 0.50 1 d P . .

loop_
_atom_site_aniso_label
_atom_site_aniso_U_11
_atom_site_aniso_U_22
_atom_site_aniso_U_33
_atom_site_aniso_U_23
_atom_site_aniso_U_13
_atom_site_aniso_U_12
Ce1 0.0325(3) 0.0308(3) 0.0340(3) 0.0016(3) 0.0114(3) 0.0003(3)
Ce2 0.0335(3) 0.0365(3) 0.0291(3) -0.0007(3) 0.0119(3) -0.0011(3)
Cl1 0.082(3) 0.065(2) 0.071(2) -0.010(2) 0.008(2) 0.006(2)
O1 0.034(4) 0.063(5) 0.052(4) -0.017(4) 0.007(4) -0.003(4)
O2 0.051(4) 0.034(4) 0.068(4) 0.012(4) 0.032(4) 0.004(4)
O3 0.085(7) 0.051(5) 0.056(5) 0.016(4) 0.039(5) 0.011(4)
O4 0.039(5) 0.034(4) 0.051(4) -0.004(3) 0.017(4) 0.002(3)
O5 0.056(5) 0.037(4) 0.032(3) -0.006(3) 0.014(4) -0.006(3)
O6 0.041(5) 0.069(5) 0.039(4) 0.015(4) 0.005(4) -0.004(4)
O7 0.052(5) 0.038(4) 0.058(4) -0.005(4) 0.021(4) 0.001(4)
O8 0.074(6) 0.059(5) 0.048(4) -0.013(4) 0.034(4) -0.012(4)
O9 0.060(5) 0.038(4) 0.040(4) 0.010(3) 0.023(4) 0.006(3)
O10 0.042(4) 0.039(4) 0.048(4) 0.006(3) 0.021(4) 0.000(3)
O15 0.110(9) 0.102(8) 0.073(6) 0.001(5) -0.004(6) -0.009(6)
O16 0.130(11) 0.109(9) 0.115(9) -0.021(7) -0.044(8) 0.056(8)
O17 0.177(13) 0.234(16) 0.156(11) 0.008(11) 0.120(11) 0.059(12)
O18 0.172(13) 0.089(9) 0.168(11) -0.042(8) 0.017(10) -0.043(9)
N1 0.043(5) 0.039(5) 0.032(4) 0.002(4) 0.013(4) 0.002(4)
N2 0.037(5) 0.056(6) 0.036(5) -0.001(4) 0.011(4) 0.002(4)
N3 0.042(6) 0.040(5) 0.057(5) -0.005(4) 0.026(5) -0.007(4)
N4 0.038(5) 0.026(4) 0.037(4) -0.006(4) 0.013(4) -0.003(4)
N5 0.035(5) 0.037(5) 0.030(4) 0.003(4) 0.005(4) -0.005(4)
N6 0.043(5) 0.036(5) 0.036(4) 0.005(4) 0.012(4) -0.004(4)
N7 0.047(7) 0.064(7) 0.042(5) 0.010(5) 0.014(5) -0.011(5)
N8 0.037(6) 0.035(5) 0.043(5) 0.002(4) 0.017(5) 0.000(4)
C1 0.039(7) 0.072(9) 0.072(8) -0.001(7) 0.025(6) 0.016(6)
C2 0.076(9) 0.036(6) 0.088(9) 0.010(6) 0.042(8) 0.017(6)
C3 0.075(9) 0.038(7) 0.093(9) 0.025(7) 0.043(8) 0.008(6)
C4 0.103(11) 0.061(9) 0.077(8) 0.026(7) 0.059(8) 0.010(8)
C5 0.104(12) 0.071(9) 0.074(9) 0.028(8) 0.055(9) 0.017(9)
C6 0.115(12) 0.084(10) 0.033(6) 0.006(6) 0.024(8) 0.027(9)
C7 0.038(7) 0.073(8) 0.067(7) -0.012(7) 0.024(6) -0.012(6)
C8 0.034(7) 0.081(9) 0.064(7) -0.013(7) 0.008(6) 0.001(7)
C9 0.048(8) 0.096(10) 0.050(7) -0.026(7) 0.010(6) -0.007(7)
C10 0.054(8) 0.091(10) 0.067(8) -0.042(7) 0.027(7) -0.008(7)
C11 0.050(7) 0.061(8) 0.043(6) -0.015(5) 0.016(6) 0.005(6)
C12 0.030(5) 0.045(6) 0.051(6) -0.012(5) 0.013(5) 0.005(5)
C13 0.052(8) 0.048(8) 0.064(7) -0.017(6) 0.026(7) -0.006(5)
C14 0.081(10) 0.030(6) 0.087(9) -0.002(6) 0.052(8) -0.001(6)
C15 0.070(10) 0.041(7) 0.086(9) 0.018(7) 0.038(8) 0.016(6)
C16 0.047(7) 0.054(7) 0.050(6) 0.011(6) 0.015(5) -0.009(6)
C17 0.048(7) 0.030(6) 0.054(6) -0.003(5) 0.026(6) -0.001(5)
C18 0.044(7) 0.046(6) 0.029(5) 0.004(4) 0.014(5) -0.001(5)
C19 0.036(6) 0.036(6) 0.032(5) 0.004(4) 0.004(5) -0.003(5)
C20 0.036(7) 0.055(8) 0.041(6) 0.009(5) 0.016(5) -0.002(5)
C21 0.041(7) 0.074(8) 0.045(6) 0.018(7) 0.008(5) -0.015(7)
C22 0.054(8) 0.054(7) 0.044(6) 0.001(5) 0.017(6) -0.020(6)
C23 0.050(7) 0.038(6) 0.049(6) 0.001(5) 0.014(6) -0.005(5)
C24 0.048(7) 0.031(6) 0.029(5) 0.010(4) 0.015(5) -0.001(5)
C25 0.034(6) 0.050(6) 0.052(6) 0.000(5) 0.021(5) -0.003(5)
C26 0.040(7) 0.034(5) 0.046(6) 0.006(5) 0.017(5) 0.001(5)
C27 0.048(7) 0.049(7) 0.067(7) -0.001(6) 0.027(6) 0.004(6)
C28 0.077(9) 0.038(6) 0.060(7) -0.010(6) 0.028(7) -0.006(6)
C29 0.063(8) 0.036(6) 0.046(6) -0.002(5) 0.016(6) -0.017(5)
C30 0.046(7) 0.039(6) 0.043(6) -0.004(5) 0.020(5) -0.009(5)
C31 0.047(7) 0.035(6) 0.027(5) -0.007(4) 0.011(5) -0.004(5)
C32 0.028(6) 0.038(6) 0.038(5) -0.002(5) 0.003(5) -0.004(5)
C33 0.036(6) 0.028(5) 0.039(5) -0.003(4) 0.012(5) -0.002(4)
C34 0.052(7) 0.036(7) 0.042(6) 0.007(5) -0.002(5) -0.004(5)
C35 0.062(9) 0.040(7) 0.072(8) 0.020(6) 0.008(7) -0.001(6)
C36 0.061(8) 0.024(5) 0.080(8) -0.005(6) 0.035(7) -0.002(5)
C37 0.049(7) 0.031(6) 0.049(6) -0.003(5) 0.024(6) -0.004(5)
C38 0.037(6) 0.027(6) 0.051(6) 0.000(4) 0.027(5) 0.001(4)
C39 0.048(7) 0.050(7) 0.050(6) 0.000(5) 0.015(6) -0.009(6)
C40 0.067(8) 0.041(7) 0.066(7) 0.000(6) 0.032(7) -0.004(6)
C41 0.085(9) 0.039(6) 0.090(9) -0.006(7) 0.044(8) 0.011(7)
C42 0.125(12) 0.047(8) 0.064(8) -0.009(6) 0.058(9) -0.001(7)
C43 0.091(11) 0.078(9) 0.067(8) -0.030(7) 0.057(8) -0.022(8)
C44 0.092(10) 0.088(10) 0.038(6) -0.001(7) 0.035(7) -0.018(9)
C45 0.066(9) 0.087(10) 0.036(6) 0.019(6) 0.002(6) -0.003(7)
C46 0.054(9) 0.125(13) 0.042(7) 0.023(7) 0.010(7) -0.014(8)
C47 0.035(6) 0.061(7) 0.047(6) 0.004(6) 0.009(5) -0.001(6)
C48 0.033(6) 0.066(7) 0.055(6) 0.013(6) 0.015(5) 0.010(6)
C49 0.045(7) 0.061(7) 0.055(6) 0.011(6) 0.030(6) 0.005(5)
C50 0.042(7) 0.056(7) 0.025(5) 0.004(5) 0.012(5) -0.004(5)
C51 0.061(8) 0.076(9) 0.046(6) 0.008(6) 0.019(7) -0.025(7)
C52 0.097(11) 0.053(8) 0.044(6) 0.020(6) 0.017(7) -0.020(7)
C53 0.063(9) 0.054(7) 0.050(7) 0.012(6) 0.016(7) 0.006(6)
C54 0.045(7) 0.062(8) 0.046(6) 0.007(6) 0.011(6) -0.009(6)
C55 0.039(6) 0.039(6) 0.029(5) 0.000(4) 0.006(5) 0.000(5)
C56 0.038(7) 0.052(7) 0.043(6) -0.008(5) 0.015(6) -0.006(5)
C57 0.043(6) 0.024(6) 0.039(5) -0.008(4) 0.014(5) -0.006(4)
C58 0.059(8) 0.051(8) 0.070(8) -0.010(6) 0.025(7) -0.001(6)
C59 0.055(8) 0.039(7) 0.088(9) -0.024(7) 0.018(8) -0.012(6)
C60 0.061(9) 0.027(7) 0.120(11) 0.013(7) 0.052(9) 0.001(5)
C61 0.055(8) 0.043(7) 0.070(7) 0.008(6) 0.040(7) 0.014(6)
C62 0.037(6) 0.031(6) 0.062(7) -0.001(5) 0.024(6) 0.007(5)
C63 0.062(8) 0.067(8) 0.046(6) 0.008(5) 0.031(6) -0.004(6)
C64 0.039(6) 0.045(6) 0.041(6) 0.008(5) 0.024(5) -0.003(5)
C65 0.048(7) 0.070(8) 0.045(6) 0.024(6) 0.023(6) 0.006(6)
C66 0.051(8) 0.048(7) 0.078(8) 0.007(6) 0.037(7) 0.007(6)
C67 0.065(8) 0.043(7) 0.071(8) -0.012(6) 0.039(7) -0.012(6)
C68 0.055(8) 0.049(7) 0.045(6) 0.003(6) 0.018(6) 0.002(6)
C69 0.046(6) 0.029(5) 0.052(6) 0.000(5) 0.025(5) -0.004(5)
C70 0.060(8) 0.046(7) 0.035(6) -0.003(5) 0.020(6) -0.006(6)
C71 0.035(6) 0.045(6) 0.031(5) -0.007(5) 0.012(5) -0.010(5)
C72 0.033(7) 0.048(7) 0.065(7) -0.003(6) 0.010(6) -0.005(5)
C73 0.035(6) 0.055(7) 0.059(7) -0.011(6) 0.008(6) 0.006(6)
C74 0.052(7) 0.038(6) 0.041(5) -0.010(5) 0.002(5) 0.005(6)
C75 0.044(7) 0.039(6) 0.038(5) 0.005(4) 0.003(5) 0.002(5)
C76 0.031(6) 0.045(6) 0.027(5) -0.004(4) 0.008(5) -0.002(5)
Cl2A 0.108(7) 0.140(7) 0.043(3) 0.007(4) 0.007(4) -0.034(5)
O11A 0.31(3) 0.129(18) 0.095(15) 0.018(11) -0.044(14) -0.064(16)
O12A 0.28(3) 0.42(3) 0.067(14) 0.040(17) 0.000(15) -0.23(2)
O13A 0.37(4) 0.36(4) 0.37(4) -0.09(3) 0.24(3) 0.02(3)
Cl2B 0.29(2) 0.38(3) 0.107(10) 0.048(13) -0.110(13) -0.091(19)
O11B 0.39(6) 0.30(4) 0.12(2) -0.01(3) -0.02(3) -0.07(3)
O12B 0.39(4) 0.50(5) 0.11(3) 0.09(2) -0.07(4) -0.22(4)
O13B 0.36(4) 0.20(4) 0.29(4) -0.03(3) 0.01(3) -0.11(3)
O14 0.203(15) 0.34(2) 0.163(11) 0.082(12) -0.062(10) -0.064(12)

loop_
_atom_type_symbol
_atom_type_description
_atom_type_scat_dispersion_real
_atom_type_scat_dispersion_imag
_atom_type_scat_source
Ce Ce -0.2486 2.6331 'International Tables Vol C Tables 4.2.6.8 and 6.1.1.4'
Cl Cl 0.1484 0.1585 'International Tables Vol C Tables 4.2.6.8 and 6.1.1.4'
O O 0.0106 0.0060 'International Tables Vol C Tables 4.2.6.8 and 6.1.1.4'
N N 0.0061 0.0033 'International Tables Vol C Tables 4.2.6.8 and 6.1.1.4'
C C 0.0033 0.0016 'International Tables Vol C Tables 4.2.6.8 and 6.1.1.4'
H H 0.0000 0.0000 'International Tables Vol C Tables 4.2.6.8 and 6.1.1.4'

loop_
_geom_angle_atom_site_label_1
_geom_angle_atom_site_label_2
_geom_angle_atom_site_label_3
_geom_angle
_geom_angle_site_symmetry_1
_geom_angle_site_symmetry_3
_geom_angle_publ_flag
O5 Ce1 O4 125.1(2) . . ?
O5 Ce1 O1 76.0(2) . . ?
O4 Ce1 O1 157.6(2) . . ?
O5 Ce1 N4 67.4(2) . . ?
O4 Ce1 N4 72.2(2) . . ?
O1 Ce1 N4 115.5(2) . . ?
O5 Ce1 O3 141.9(2) . . ?
O4 Ce1 O3 75.9(2) . . ?
O1 Ce1 O3 91.4(2) . . ?
N4 Ce1 O3 147.0(2) . . ?
O5 Ce1 N1 78.8(2) . . ?
O4 Ce1 N1 68.5(2) . . ?
O1 Ce1 N1 128.7(2) . . ?
N4 Ce1 N1 94.0(2) . . ?
O3 Ce1 N1 82.0(2) . . ?
O5 Ce1 O2 149.5(2) . . ?
O4 Ce1 O2 74.5(2) . . ?
O1 Ce1 O2 83.1(2) . . ?
N4 Ce1 O2 103.3(2) . . ?
O3 Ce1 O2 59.2(2) . . ?
N1 Ce1 O2 131.7(2) . . ?
O5 Ce1 N2 80.2(2) . . ?
O4 Ce1 N2 123.6(2) . . ?
O1 Ce1 N2 62.6(2) . . ?
N4 Ce1 N2 146.2(2) . . ?
O3 Ce1 N2 62.3(2) . . ?
N1 Ce1 N2 69.6(2) . . ?
O2 Ce1 N2 109.6(2) . . ?
O5 Ce1 N3 90.9(2) . . ?
O4 Ce1 N3 106.3(2) . . ?
O1 Ce1 N3 62.1(2) . . ?
N4 Ce1 N3 67.3(2) . . ?
O3 Ce1 N3 115.0(2) . . ?
N1 Ce1 N3 161.1(2) . . ?
O2 Ce1 N3 59.4(2) . . ?
N2 Ce1 N3 124.6(2) . . ?
O9 Ce2 O10 128.3(2) . . ?
O9 Ce2 O6 76.3(2) . . ?
O10 Ce2 O6 154.4(2) . . ?
O9 Ce2 N5 67.8(2) . . ?
O10 Ce2 N5 72.9(2) . . ?
O6 Ce2 N5 118.4(2) . . ?
O9 Ce2 N8 79.2(2) . . ?
O10 Ce2 N8 69.7(2) . . ?
O6 Ce2 N8 128.9(2) . . ?
N5 Ce2 N8 91.7(2) . . ?
O9 Ce2 O8 142.3(2) . . ?
O10 Ce2 O8 71.5(2) . . ?
O6 Ce2 O8 92.8(2) . . ?
N5 Ce2 O8 144.1(2) . . ?
N8 Ce2 O8 80.3(2) . . ?
O9 Ce2 O7 147.5(2) . . ?
O10 Ce2 O7 74.9(2) . . ?
O6 Ce2 O7 79.7(2) . . ?
N5 Ce2 O7 106.2(2) . . ?
N8 Ce2 O7 133.2(2) . . ?
O8 Ce2 O7 59.8(2) . . ?
O9 Ce2 N7 80.4(2) . . ?
O10 Ce2 N7 122.0(3) . . ?
O6 Ce2 N7 63.0(2) . . ?
N5 Ce2 N7 145.7(3) . . ?
N8 Ce2 N7 69.2(3) . . ?
O8 Ce2 N7 62.8(2) . . ?
O7 Ce2 N7 107.6(2) . . ?
O9 Ce2 N6 90.0(2) . . ?
O10 Ce2 N6 105.3(2) . . ?
O6 Ce2 N6 63.4(2) . . ?
N5 Ce2 N6 68.2(2) . . ?
N8 Ce2 N6 159.7(2) . . ?
O8 Ce2 N6 117.5(2) . . ?
O7 Ce2 N6 59.5(2) . . ?
N7 Ce2 N6 126.3(2) . . ?
O17 Cl1 O16 111.1(9) . . ?
O17 Cl1 O18 107.3(9) . . ?
O16 Cl1 O18 111.0(8) . . ?
O17 Cl1 O15 109.9(8) . . ?
O16 Cl1 O15 109.9(7) . . ?
O18 Cl1 O15 107.5(7) . . ?
C9 O1 C8 112.8(8) . . ?
C9 O1 Ce1 123.8(6) . . ?
C8 O1 Ce1 123.4(6) . . ?
C3 O2 C2 112.6(9) . . ?
C3 O2 Ce1 112.3(6) . . ?
C2 O2 Ce1 116.3(6) . . ?
C5 O3 C4 112.8(8) . . ?
C5 O3 Ce1 120.3(6) . . ?
C4 O3 Ce1 121.6(6) . . ?
C24 O4 Ce1 145.4(6) . . ?
C38 O5 Ce1 142.7(6) . . ?
C47 O6 C46 112.8(8) . . ?
C47 O6 Ce2 122.4(5) . . ?
C46 O6 Ce2 124.3(7) . . ?
C41 O7 C40 112.6(8) . . ?
C41 O7 Ce2 114.8(6) . . ?
C40 O7 Ce2 114.4(6) . . ?
C43 O8 C42 112.4(8) . . ?
C43 O8 Ce2 117.3(6) . . ?
C42 O8 Ce2 119.5(6) . . ?
C62 O9 Ce2 141.8(6) . . ?
C76 O10 Ce2 143.4(6) . . ?
C18 N1 C17 115.2(9) . . ?
C18 N1 Ce1 128.3(7) . . ?
C17 N1 Ce1 116.2(6) . . ?
C6 N2 C10 110.2(10) . . ?
C6 N2 C11 106.5(9) . . ?
C10 N2 C11 107.3(8) . . ?
C6 N2 Ce1 109.5(6) . . ?
C10 N2 Ce1 104.3(6) . . ?
C11 N2 Ce1 118.9(6) . . ?
C1 N3 C7 109.9(9) . . ?
C1 N3 C25 108.4(8) . . ?
C7 N3 C25 106.2(8) . . ?
C1 N3 Ce1 111.9(6) . . ?
C7 N3 Ce1 105.6(6) . . ?
C25 N3 Ce1 114.7(6) . . ?
C32 N4 C31 114.2(7) . . ?
C32 N4 Ce1 129.8(6) . . ?
C31 N4 Ce1 116.0(5) . . ?
C56 N5 C55 115.7(8) . . ?
C56 N5 Ce2 129.4(7) . . ?
C55 N5 Ce2 114.8(5) . . ?
C48 N6 C39 108.5(8) . . ?
C48 N6 C49 107.3(8) . . ?
C39 N6 C49 108.2(8) . . ?
C48 N6 Ce2 104.1(5) . . ?
C39 N6 Ce2 113.6(6) . . ?
C49 N6 Ce2 114.8(6) . . ?
C45 N7 C44 110.8(9) . . ?
C45 N7 C63 106.7(8) . . ?
C44 N7 C63 104.7(9) . . ?
C45 N7 Ce2 105.3(6) . . ?
C44 N7 Ce2 109.4(6) . . ?
C63 N7 Ce2 119.9(6) . . ?
C70 N8 C69 114.7(9) . . ?
C70 N8 Ce2 128.0(7) . . ?
C69 N8 Ce2 117.1(6) . . ?
N3 C1 C2 112.8(9) . . ?
O2 C2 C1 106.1(9) . . ?
O2 C3 C4 107.5(10) . . ?
O3 C4 C3 108.6(9) . . ?
O3 C5 C6 108.8(10) . . ?
N2 C6 C5 111.9(10) . . ?
N3 C7 C8 112.8(9) . . ?
O1 C8 C7 110.4(9) . . ?
O1 C9 C10 110.7(9) . . ?
N2 C10 C9 114.3(10) . . ?
N2 C11 C12 116.7(8) . . ?
C13 C12 C17 118.8(10) . . ?
C13 C12 C11 122.1(9) . . ?
C17 C12 C11 118.7(9) . . ?
C14 C13 C12 120.9(11) . . ?
C13 C14 C15 120.7(11) . . ?
C16 C15 C14 119.7(11) . . ?
C15 C16 C17 120.1(11) . . ?
C16 C17 C12 119.7(10) . . ?
C16 C17 N1 120.5(9) . . ?
C12 C17 N1 119.8(9) . . ?
N1 C18 C19 127.1(10) . . ?
C24 C19 C20 119.0(9) . . ?
C24 C19 C18 124.5(10) . . ?
C20 C19 C18 116.1(10) . . ?
C21 C20 C19 121.4(10) . . ?
C20 C21 C22 118.9(10) . . ?
C23 C22 C21 121.1(11) . . ?
C22 C23 C24 121.5(11) . . ?
O4 C24 C19 121.1(9) . . ?
O4 C24 C23 120.8(10) . . ?
C19 C24 C23 118.0(10) . . ?
N3 C25 C26 112.4(8) . . ?
C27 C26 C31 119.1(9) . . ?
C27 C26 C25 121.6(9) . . ?
C31 C26 C25 119.3(9) . . ?
C28 C27 C26 119.9(10) . . ?
C29 C28 C27 120.5(11) . . ?
C28 C29 C30 120.8(10) . . ?
C31 C30 C29 118.9(10) . . ?
C30 C31 C26 120.5(9) . . ?
C30 C31 N4 121.8(10) . . ?
C26 C31 N4 117.6(9) . . ?
N4 C32 C33 126.6(9) . . ?
C34 C33 C38 121.2(9) . . ?
C34 C33 C32 116.8(9) . . ?
C38 C33 C32 121.9(8) . . ?
C33 C34 C35 118.9(10) . . ?
C36 C35 C34 120.7(10) . . ?
C37 C36 C35 121.3(10) . . ?
C36 C37 C38 120.4(9) . . ?
O5 C38 C33 122.6(8) . . ?
O5 C38 C37 119.9(9) . . ?
C33 C38 C37 117.2(8) . . ?
C40 C39 N6 111.9(9) . . ?
O7 C40 C39 106.3(9) . . ?
O7 C41 C42 108.1(10) . . ?
C41 C42 O8 108.6(9) . . ?
O8 C43 C44 110.6(10) . . ?
C43 C44 N7 110.1(9) . . ?
N7 C45 C46 113.9(10) . . ?
O6 C46 C45 108.8(9) . . ?
O6 C47 C48 108.9(8) . . ?
N6 C48 C47 113.2(8) . . ?
C50 C49 N6 111.6(8) . . ?
C55 C50 C51 118.0(10) . . ?
C55 C50 C49 120.6(9) . . ?
C51 C50 C49 121.4(10) . . ?
C52 C51 C50 120.6(11) . . ?
C53 C52 C51 120.5(10) . . ?
C54 C53 C52 119.2(11) . . ?
C55 C54 C53 120.2(11) . . ?
C54 C55 C50 121.4(10) . . ?
C54 C55 N5 122.0(9) . . ?
C50 C55 N5 116.6(9) . . ?
N5 C56 C57 126.3(9) . . ?
C58 C57 C62 119.1(9) . . ?
C58 C57 C56 117.3(9) . . ?
C62 C57 C56 123.4(8) . . ?
C59 C58 C57 121.8(11) . . ?
C58 C59 C60 118.4(11) . . ?
C61 C60 C59 120.5(10) . . ?
C60 C61 C62 122.4(11) . . ?
O9 C62 C61 121.7(10) . . ?
O9 C62 C57 120.6(9) . . ?
C61 C62 C57 117.6(9) . . ?
N7 C63 C64 116.1(8) . . ?
C69 C64 C65 117.6(9) . . ?
C69 C64 C63 121.8(9) . . ?
C65 C64 C63 119.6(9) . . ?
C66 C65 C64 121.4(10) . . ?
C65 C66 C67 120.6(11) . . ?
C68 C67 C66 118.9(11) . . ?
C67 C68 C69 121.3(10) . . ?
C68 C69 C64 120.2(10) . . ?
C68 C69 N8 120.7(9) . . ?
C64 C69 N8 119.0(9) . . ?
N8 C70 C71 127.6(10) . . ?
C72 C71 C76 119.9(10) . . ?
C72 C71 C70 116.6(10) . . ?
C76 C71 C70 123.4(10) . . ?
C73 C72 C71 121.7(10) . . ?
C72 C73 C74 118.4(10) . . ?
C73 C74 C75 121.9(10) . . ?
C74 C75 C76 120.5(10) . . ?
O10 C76 C75 119.8(9) . . ?
O10 C76 C71 122.6(9) . . ?
C75 C76 C71 117.6(10) . . ?
O12A Cl2A O13A 110.5(12) . . ?
O12A Cl2A O11A 113.4(10) . . ?
O13A Cl2A O11A 108.3(12) . . ?
O12A Cl2A O14 109.1(10) . . ?
O13A Cl2A O14 108.2(11) . . ?
O11A Cl2A O14 107.2(10) . . ?
O11B Cl2B O12B 110.1(10) . . ?
O11B Cl2B O13B 108.9(10) . . ?
O12B Cl2B O13B 108.7(10) . . ?
O11B Cl2B O14 108.3(10) . . ?
O12B Cl2B O14 109.9(10) . . ?
O13B Cl2B O14 110.9(10) . . ?
Cl2A O14 Cl2B 71.6(12) . . ?

loop_
_geom_bond_atom_site_label_1
_geom_bond_atom_site_label_2
_geom_bond_distance
_geom_bond_site_symmetry_2
_geom_bond_publ_flag
Ce1 O5 2.287(6) . ?
Ce1 O4 2.300(7) . ?
Ce1 O1 2.593(7) . ?
Ce1 N4 2.644(7) . ?
Ce1 O3 2.686(7) . ?
Ce1 N1 2.687(8) . ?
Ce1 O2 2.701(7) . ?
Ce1 N2 2.802(8) . ?
Ce1 N3 2.984(8) . ?
Ce2 O9 2.297(6) . ?
Ce2 O10 2.297(6) . ?
Ce2 O6 2.587(7) . ?
Ce2 N5 2.638(7) . ?
Ce2 N8 2.685(8) . ?
Ce2 O8 2.704(7) . ?
Ce2 O7 2.722(7) . ?
Ce2 N7 2.822(8) . ?
Ce2 N6 2.919(8) . ?
Cl1 O17 1.369(12) . ?
Cl1 O16 1.393(10) . ?
Cl1 O18 1.409(11) . ?
Cl1 O15 1.418(9) . ?
O1 C9 1.402(12) . ?
O1 C8 1.430(12) . ?
O2 C3 1.423(12) . ?
O2 C2 1.445(12) . ?
O3 C5 1.431(13) . ?
O3 C4 1.436(12) . ?
O4 C24 1.311(11) . ?
O5 C38 1.307(10) . ?
O6 C47 1.419(11) . ?
O6 C46 1.439(12) . ?
O7 C41 1.416(12) . ?
O7 C40 1.451(12) . ?
O8 C43 1.421(13) . ?
O8 C42 1.455(13) . ?
O9 C62 1.317(11) . ?
O10 C76 1.306(11) . ?
N1 C18 1.306(12) . ?
N1 C17 1.452(11) . ?
N2 C6 1.460(13) . ?
N2 C10 1.466(13) . ?
N2 C11 1.494(12) . ?
N3 C1 1.471(12) . ?
N3 C7 1.475(12) . ?
N3 C25 1.495(11) . ?
N4 C32 1.293(11) . ?
N4 C31 1.439(11) . ?
N5 C56 1.283(11) . ?
N5 C55 1.429(11) . ?
N6 C48 1.489(11) . ?
N6 C39 1.493(12) . ?
N6 C49 1.506(11) . ?
N7 C45 1.472(14) . ?
N7 C44 1.498(14) . ?
N7 C63 1.512(12) . ?
N8 C70 1.293(12) . ?
N8 C69 1.442(11) . ?
C1 C2 1.511(15) . ?
C3 C4 1.477(15) . ?
C5 C6 1.505(17) . ?
C7 C8 1.502(14) . ?
C9 C10 1.512(15) . ?
C11 C12 1.535(13) . ?
C12 C13 1.372(13) . ?
C12 C17 1.397(13) . ?
C13 C14 1.362(15) . ?
C14 C15 1.375(16) . ?
C15 C16 1.369(14) . ?
C16 C17 1.389(13) . ?
C18 C19 1.436(13) . ?
C19 C24 1.402(13) . ?
C19 C20 1.417(13) . ?
C20 C21 1.365(14) . ?
C21 C22 1.386(15) . ?
C22 C23 1.359(14) . ?
C23 C24 1.405(13) . ?
C25 C26 1.512(13) . ?
C26 C27 1.394(13) . ?
C26 C31 1.396(13) . ?
C27 C28 1.382(14) . ?
C28 C29 1.368(15) . ?
C29 C30 1.393(13) . ?
C30 C31 1.389(13) . ?
C32 C33 1.450(12) . ?
C33 C34 1.388(12) . ?
C33 C38 1.405(12) . ?
C34 C35 1.390(13) . ?
C35 C36 1.367(15) . ?
C36 C37 1.354(13) . ?
C37 C38 1.433(12) . ?
C39 C40 1.485(14) . ?
C41 C42 1.453(15) . ?
C43 C44 1.482(16) . ?
C45 C46 1.512(15) . ?
C47 C48 1.507(13) . ?
C49 C50 1.496(13) . ?
C50 C55 1.387(13) . ?
C50 C51 1.398(13) . ?
C51 C52 1.390(15) . ?
C52 C53 1.386(16) . ?
C53 C54 1.385(14) . ?
C54 C55 1.383(13) . ?
C56 C57 1.443(13) . ?
C57 C58 1.396(13) . ?
C57 C62 1.423(13) . ?
C58 C59 1.386(15) . ?
C59 C60 1.401(16) . ?
C60 C61 1.360(15) . ?
C61 C62 1.393(13) . ?
C63 C64 1.515(13) . ?
C64 C69 1.390(12) . ?
C64 C65 1.414(14) . ?
C65 C66 1.360(14) . ?
C66 C67 1.385(15) . ?
C67 C68 1.379(14) . ?
C68 C69 1.385(13) . ?
C70 C71 1.471(13) . ?
C71 C72 1.397(13) . ?
C71 C76 1.412(13) . ?
C72 C73 1.371(14) . ?
C73 C74 1.376(14) . ?
C74 C75 1.383(14) . ?
C75 C76 1.403(12) . ?
Cl2A O12A 1.287(15) . ?
Cl2A O13A 1.309(16) . ?
Cl2A O11A 1.310(15) . ?
Cl2A O14 1.353(13) . ?
Cl2B O11B 1.399(9) . ?
Cl2B O12B 1.403(9) . ?
Cl2B O13B 1.406(9) . ?
Cl2B O14 1.408(9) . ?

loop_
_geom_torsion_atom_site_label_1
_geom_torsion_atom_site_label_2
_geom_torsion_atom_site_label_3
_geom_torsion_atom_site_label_4
_geom_torsion
_geom_torsion_site_symmetry_1
_geom_torsion_site_symmetry_2
_geom_torsion_site_symmetry_3
_geom_torsion_site_symmetry_4
_geom_torsion_publ_flag
O5 Ce1 O1 C9 -72.0(8) . . . . ?
O4 Ce1 O1 C9 126.3(9) . . . . ?
N4 Ce1 O1 C9 -128.1(8) . . . . ?
O3 Ce1 O1 C9 71.7(8) . . . . ?
N1 Ce1 O1 C9 -9.2(9) . . . . ?
O2 Ce1 O1 C9 130.4(8) . . . . ?
N2 Ce1 O1 C9 14.1(8) . . . . ?
N3 Ce1 O1 C9 -170.6(9) . . . . ?
O5 Ce1 O1 C8 110.0(8) . . . . ?
O4 Ce1 O1 C8 -51.8(11) . . . . ?
N4 Ce1 O1 C8 53.9(8) . . . . ?
O3 Ce1 O1 C8 -106.4(8) . . . . ?
N1 Ce1 O1 C8 172.8(7) . . . . ?
O2 Ce1 O1 C8 -47.6(8) . . . . ?
N2 Ce1 O1 C8 -164.0(9) . . . . ?
N3 Ce1 O1 C8 11.4(8) . . . . ?
O5 Ce1 O2 C3 -178.1(6) . . . . ?
O4 Ce1 O2 C3 46.9(7) . . . . ?
O1 Ce1 O2 C3 -131.4(7) . . . . ?
N4 Ce1 O2 C3 113.9(7) . . . . ?
O3 Ce1 O2 C3 -35.7(7) . . . . ?
N1 Ce1 O2 C3 6.0(8) . . . . ?
N2 Ce1 O2 C3 -73.8(7) . . . . ?
N3 Ce1 O2 C3 167.0(8) . . . . ?
O5 Ce1 O2 C2 50.2(9) . . . . ?
O4 Ce1 O2 C2 -84.8(7) . . . . ?
O1 Ce1 O2 C2 96.9(7) . . . . ?
N4 Ce1 O2 C2 -17.8(7) . . . . ?
O3 Ce1 O2 C2 -167.4(8) . . . . ?
N1 Ce1 O2 C2 -125.8(7) . . . . ?
N2 Ce1 O2 C2 154.5(7) . . . . ?
N3 Ce1 O2 C2 35.3(7) . . . . ?
O5 Ce1 O3 C5 3.9(11) . . . . ?
O4 Ce1 O3 C5 133.8(9) . . . . ?
O1 Ce1 O3 C5 -64.9(9) . . . . ?
N4 Ce1 O3 C5 149.1(8) . . . . ?
N1 Ce1 O3 C5 64.0(9) . . . . ?
O2 Ce1 O3 C5 -146.0(9) . . . . ?
N2 Ce1 O3 C5 -7.0(8) . . . . ?
N3 Ce1 O3 C5 -124.6(8) . . . . ?
O5 Ce1 O3 C4 156.4(8) . . . . ?
O4 Ce1 O3 C4 -73.7(9) . . . . ?
O1 Ce1 O3 C4 87.6(9) . . . . ?
N4 Ce1 O3 C4 -58.4(10) . . . . ?
N1 Ce1 O3 C4 -143.5(9) . . . . ?
O2 Ce1 O3 C4 6.5(8) . . . . ?
N2 Ce1 O3 C4 145.5(9) . . . . ?
N3 Ce1 O3 C4 27.9(9) . . . . ?
O5 Ce1 O4 C24 84.0(11) . . . . ?
O1 Ce1 O4 C24 -117.8(10) . . . . ?
N4 Ce1 O4 C24 128.1(11) . . . . ?
O3 Ce1 O4 C24 -60.6(10) . . . . ?
N1 Ce1 O4 C24 26.2(10) . . . . ?
O2 Ce1 O4 C24 -122.1(11) . . . . ?
N2 Ce1 O4 C24 -18.5(11) . . . . ?
N3 Ce1 O4 C24 -173.0(10) . . . . ?
O4 Ce1 O5 C38 9.4(11) . . . . ?
O1 Ce1 O5 C38 -162.2(10) . . . . ?
N4 Ce1 O5 C38 -36.4(9) . . . . ?
O3 Ce1 O5 C38 124.0(9) . . . . ?
N1 Ce1 O5 C38 62.8(10) . . . . ?
O2 Ce1 O5 C38 -114.1(10) . . . . ?
N2 Ce1 O5 C38 133.8(10) . . . . ?
N3 Ce1 O5 C38 -101.3(10) . . . . ?
O9 Ce2 O6 C47 107.2(8) . . . . ?
O10 Ce2 O6 C47 -58.5(10) . . . . ?
N5 Ce2 O6 C47 52.2(8) . . . . ?
N8 Ce2 O6 C47 170.9(7) . . . . ?
O8 Ce2 O6 C47 -109.3(7) . . . . ?
O7 Ce2 O6 C47 -50.7(7) . . . . ?
N7 Ce2 O6 C47 -166.7(8) . . . . ?
N6 Ce2 O6 C47 10.2(7) . . . . ?
O9 Ce2 O6 C46 -81.0(8) . . . . ?
O10 Ce2 O6 C46 113.3(9) . . . . ?
N5 Ce2 O6 C46 -136.1(8) . . . . ?
N8 Ce2 O6 C46 -17.4(9) . . . . ?
O8 Ce2 O6 C46 62.5(9) . . . . ?
O7 Ce2 O6 C46 121.0(9) . . . . ?
N7 Ce2 O6 C46 5.1(8) . . . . ?
N6 Ce2 O6 C46 -178.0(9) . . . . ?
O9 Ce2 O7 C41 -169.3(6) . . . . ?
O10 Ce2 O7 C41 50.1(7) . . . . ?
O6 Ce2 O7 C41 -126.4(7) . . . . ?
N5 Ce2 O7 C41 116.8(7) . . . . ?
N8 Ce2 O7 C41 8.4(8) . . . . ?
O8 Ce2 O7 C41 -27.0(7) . . . . ?
N7 Ce2 O7 C41 -69.2(7) . . . . ?
N6 Ce2 O7 C41 168.5(7) . . . . ?
O9 Ce2 O7 C40 58.3(8) . . . . ?
O10 Ce2 O7 C40 -82.3(6) . . . . ?
O6 Ce2 O7 C40 101.2(6) . . . . ?
N5 Ce2 O7 C40 -15.6(7) . . . . ?
N8 Ce2 O7 C40 -124.0(6) . . . . ?
O8 Ce2 O7 C40 -159.4(7) . . . . ?
N7 Ce2 O7 C40 158.4(6) . . . . ?
N6 Ce2 O7 C40 36.1(6) . . . . ?
O9 Ce2 O8 C43 0.9(9) . . . . ?
O10 Ce2 O8 C43 130.5(8) . . . . ?
O6 Ce2 O8 C43 -70.2(8) . . . . ?
N5 Ce2 O8 C43 138.3(7) . . . . ?
N8 Ce2 O8 C43 58.8(8) . . . . ?
O7 Ce2 O8 C43 -146.6(8) . . . . ?
N7 Ce2 O8 C43 -12.6(7) . . . . ?
N6 Ce2 O8 C43 -131.5(7) . . . . ?
O9 Ce2 O8 C42 142.4(7) . . . . ?
O10 Ce2 O8 C42 -87.9(8) . . . . ?
O6 Ce2 O8 C42 71.4(8) . . . . ?
N5 Ce2 O8 C42 -80.1(8) . . . . ?
N8 Ce2 O8 C42 -159.6(8) . . . . ?
O7 Ce2 O8 C42 -5.0(7) . . . . ?
N7 Ce2 O8 C42 129.0(8) . . . . ?
N6 Ce2 O8 C42 10.1(8) . . . . ?
O10 Ce2 O9 C62 4.6(11) . . . . ?
O6 Ce2 O9 C62 -167.5(10) . . . . ?
N5 Ce2 O9 C62 -38.7(10) . . . . ?
N8 Ce2 O9 C62 57.7(10) . . . . ?
O8 Ce2 O9 C62 116.0(10) . . . . ?
O7 Ce2 O9 C62 -124.0(10) . . . . ?
N7 Ce2 O9 C62 128.1(10) . . . . ?
N6 Ce2 O9 C62 -105.0(10) . . . . ?
O9 Ce2 O10 C76 85.1(10) . . . . ?
O6 Ce2 O10 C76 -112.7(10) . . . . ?
N5 Ce2 O10 C76 126.7(10) . . . . ?
N8 Ce2 O10 C76 28.2(10) . . . . ?
O8 Ce2 O10 C76 -58.1(10) . . . . ?
O7 Ce2 O10 C76 -120.7(10) . . . . ?
N7 Ce2 O10 C76 -19.0(11) . . . . ?
N6 Ce2 O10 C76 -172.5(10) . . . . ?
O5 Ce1 N1 C18 -148.1(8) . . . . ?
O4 Ce1 N1 C18 -13.0(7) . . . . ?
O1 Ce1 N1 C18 150.3(7) . . . . ?
N4 Ce1 N1 C18 -82.1(8) . . . . ?
O3 Ce1 N1 C18 64.9(8) . . . . ?
O2 Ce1 N1 C18 29.7(9) . . . . ?
N2 Ce1 N1 C18 128.3(8) . . . . ?
N3 Ce1 N1 C18 -90.3(10) . . . . ?
O5 Ce1 N1 C17 25.0(6) . . . . ?
O4 Ce1 N1 C17 160.2(7) . . . . ?
O1 Ce1 N1 C17 -36.6(7) . . . . ?
N4 Ce1 N1 C17 91.1(6) . . . . ?
O3 Ce1 N1 C17 -121.9(6) . . . . ?
O2 Ce1 N1 C17 -157.1(6) . . . . ?
N2 Ce1 N1 C17 -58.5(6) . . . . ?
N3 Ce1 N1 C17 82.9(9) . . . . ?
O5 Ce1 N2 C6 163.6(8) . . . . ?
O4 Ce1 N2 C6 -70.5(8) . . . . ?
O1 Ce1 N2 C6 84.4(8) . . . . ?
N4 Ce1 N2 C6 -179.9(7) . . . . ?
O3 Ce1 N2 C6 -23.2(8) . . . . ?
N1 Ce1 N2 C6 -114.8(8) . . . . ?
O2 Ce1 N2 C6 13.6(8) . . . . ?
N3 Ce1 N2 C6 79.4(8) . . . . ?
O5 Ce1 N2 C10 45.7(7) . . . . ?
O4 Ce1 N2 C10 171.6(6) . . . . ?
O1 Ce1 N2 C10 -33.5(7) . . . . ?
N4 Ce1 N2 C10 62.2(8) . . . . ?
O3 Ce1 N2 C10 -141.1(7) . . . . ?
N1 Ce1 N2 C10 127.3(7) . . . . ?
O2 Ce1 N2 C10 -104.3(7) . . . . ?
N3 Ce1 N2 C10 -38.5(8) . . . . ?
O5 Ce1 N2 C11 -73.7(7) . . . . ?
O4 Ce1 N2 C11 52.2(8) . . . . ?
O1 Ce1 N2 C11 -152.9(8) . . . . ?
N4 Ce1 N2 C11 -57.2(9) . . . . ?
O3 Ce1 N2 C11 99.5(7) . . . . ?
N1 Ce1 N2 C11 7.9(7) . . . . ?
O2 Ce1 N2 C11 136.3(7) . . . . ?
N3 Ce1 N2 C11 -157.9(7) . . . . ?
O5 Ce1 N3 C1 -174.6(7) . . . . ?
O4 Ce1 N3 C1 58.2(7) . . . . ?
O1 Ce1 N3 C1 -101.0(7) . . . . ?
N4 Ce1 N3 C1 120.4(7) . . . . ?
O3 Ce1 N3 C1 -23.5(7) . . . . ?
N1 Ce1 N3 C1 129.2(8) . . . . ?
O2 Ce1 N3 C1 -2.1(6) . . . . ?
N2 Ce1 N3 C1 -96.0(7) . . . . ?
O5 Ce1 N3 C7 -55.1(6) . . . . ?
O4 Ce1 N3 C7 177.8(6) . . . . ?
O1 Ce1 N3 C7 18.5(6) . . . . ?
N4 Ce1 N3 C7 -120.1(7) . . . . ?
O3 Ce1 N3 C7 96.0(7) . . . . ?
N1 Ce1 N3 C7 -111.2(9) . . . . ?
O2 Ce1 N3 C7 117.4(7) . . . . ?
N2 Ce1 N3 C7 23.6(7) . . . . ?
O5 Ce1 N3 C25 61.5(6) . . . . ?
O4 Ce1 N3 C25 -65.7(6) . . . . ?
O1 Ce1 N3 C25 135.1(7) . . . . ?
N4 Ce1 N3 C25 -3.5(6) . . . . ?
O3 Ce1 N3 C25 -147.4(6) . . . . ?
N1 Ce1 N3 C25 5.3(11) . . . . ?
O2 Ce1 N3 C25 -126.0(7) . . . . ?
N2 Ce1 N3 C25 140.1(6) . . . . ?
O5 Ce1 N4 C32 21.9(8) . . . . ?
O4 Ce1 N4 C32 -120.1(8) . . . . ?
O1 Ce1 N4 C32 82.7(8) . . . . ?
O3 Ce1 N4 C32 -135.7(8) . . . . ?
N1 Ce1 N4 C32 -54.1(8) . . . . ?
O2 Ce1 N4 C32 171.3(8) . . . . ?
N2 Ce1 N4 C32 4.3(11) . . . . ?
N3 Ce1 N4 C32 123.0(9) . . . . ?
O5 Ce1 N4 C31 -159.3(7) . . . . ?
O4 Ce1 N4 C31 58.7(6) . . . . ?
O1 Ce1 N4 C31 -98.6(7) . . . . ?
O3 Ce1 N4 C31 43.1(9) . . . . ?
N1 Ce1 N4 C31 124.6(7) . . . . ?
O2 Ce1 N4 C31 -10.0(7) . . . . ?
N2 Ce1 N4 C31 -176.9(6) . . . . ?
N3 Ce1 N4 C31 -58.2(6) . . . . ?
O9 Ce2 N5 C56 24.9(9) . . . . ?
O10 Ce2 N5 C56 -120.9(9) . . . . ?
O6 Ce2 N5 C56 84.2(9) . . . . ?
N8 Ce2 N5 C56 -52.8(9) . . . . ?
O8 Ce2 N5 C56 -128.6(8) . . . . ?
O7 Ce2 N5 C56 171.0(9) . . . . ?
N7 Ce2 N5 C56 1.3(11) . . . . ?
N6 Ce2 N5 C56 124.3(9) . . . . ?
O9 Ce2 N5 C55 -157.8(7) . . . . ?
O10 Ce2 N5 C55 56.5(6) . . . . ?
O6 Ce2 N5 C55 -98.5(6) . . . . ?
N8 Ce2 N5 C55 124.6(6) . . . . ?
O8 Ce2 N5 C55 48.8(8) . . . . ?
O7 Ce2 N5 C55 -11.6(7) . . . . ?
N7 Ce2 N5 C55 178.6(6) . . . . ?
N6 Ce2 N5 C55 -58.4(6) . . . . ?
O9 Ce2 N6 C48 -54.4(6) . . . . ?
O10 Ce2 N6 C48 175.6(6) . . . . ?
O6 Ce2 N6 C48 20.2(6) . . . . ?
N5 Ce2 N6 C48 -120.4(6) . . . . ?
N8 Ce2 N6 C48 -111.9(8) . . . . ?
O8 Ce2 N6 C48 98.7(6) . . . . ?
O7 Ce2 N6 C48 113.8(6) . . . . ?
N7 Ce2 N6 C48 23.7(7) . . . . ?
O9 Ce2 N6 C39 -172.3(6) . . . . ?
O10 Ce2 N6 C39 57.7(6) . . . . ?
O6 Ce2 N6 C39 -97.6(6) . . . . ?
N5 Ce2 N6 C39 121.7(6) . . . . ?
N8 Ce2 N6 C39 130.3(7) . . . . ?
O8 Ce2 N6 C39 -19.1(7) . . . . ?
O7 Ce2 N6 C39 -4.0(6) . . . . ?
N7 Ce2 N6 C39 -94.2(6) . . . . ?
O9 Ce2 N6 C49 62.5(6) . . . . ?
O10 Ce2 N6 C49 -67.5(6) . . . . ?
O6 Ce2 N6 C49 137.2(7) . . . . ?
N5 Ce2 N6 C49 -3.5(6) . . . . ?
N8 Ce2 N6 C49 5.0(10) . . . . ?
O8 Ce2 N6 C49 -144.3(6) . . . . ?
O7 Ce2 N6 C49 -129.2(7) . . . . ?
N7 Ce2 N6 C49 140.6(6) . . . . ?
O9 Ce2 N7 C45 50.2(7) . . . . ?
O10 Ce2 N7 C45 179.7(6) . . . . ?
O6 Ce2 N7 C45 -29.3(6) . . . . ?
N5 Ce2 N7 C45 72.2(8) . . . . ?
N8 Ce2 N7 C45 132.2(7) . . . . ?
O8 Ce2 N7 C45 -138.1(7) . . . . ?
O7 Ce2 N7 C45 -97.4(7) . . . . ?
N6 Ce2 N7 C45 -32.7(8) . . . . ?
O9 Ce2 N7 C44 169.2(8) . . . . ?
O10 Ce2 N7 C44 -61.3(8) . . . . ?
O6 Ce2 N7 C44 89.8(8) . . . . ?
N5 Ce2 N7 C44 -168.7(7) . . . . ?
N8 Ce2 N7 C44 -108.7(8) . . . . ?
O8 Ce2 N7 C44 -19.1(7) . . . . ?
O7 Ce2 N7 C44 21.7(8) . . . . ?
N6 Ce2 N7 C44 86.3(8) . . . . ?
O9 Ce2 N7 C63 -69.9(8) . . . . ?
O10 Ce2 N7 C63 59.6(8) . . . . ?
O6 Ce2 N7 C63 -149.3(8) . . . . ?
N5 Ce2 N7 C63 -47.8(10) . . . . ?
N8 Ce2 N7 C63 12.2(7) . . . . ?
O8 Ce2 N7 C63 101.8(8) . . . . ?
O7 Ce2 N7 C63 142.5(7) . . . . ?
N6 Ce2 N7 C63 -152.8(7) . . . . ?
O9 Ce2 N8 C70 -149.8(8) . . . . ?
O10 Ce2 N8 C70 -11.7(8) . . . . ?
O6 Ce2 N8 C70 147.8(8) . . . . ?
N5 Ce2 N8 C70 -82.7(8) . . . . ?
O8 Ce2 N8 C70 62.0(8) . . . . ?
O7 Ce2 N8 C70 31.5(9) . . . . ?
N7 Ce2 N8 C70 126.5(9) . . . . ?
N6 Ce2 N8 C70 -90.7(10) . . . . ?
O9 Ce2 N8 C69 24.2(6) . . . . ?
O10 Ce2 N8 C69 162.2(7) . . . . ?
O6 Ce2 N8 C69 -38.2(7) . . . . ?
N5 Ce2 N8 C69 91.2(6) . . . . ?
O8 Ce2 N8 C69 -124.0(6) . . . . ?
O7 Ce2 N8 C69 -154.5(6) . . . . ?
N7 Ce2 N8 C69 -59.6(6) . . . . ?
N6 Ce2 N8 C69 83.3(9) . . . . ?
C7 N3 C1 C2 -145.3(10) . . . . ?
C25 N3 C1 C2 99.1(11) . . . . ?
Ce1 N3 C1 C2 -28.3(11) . . . . ?
C3 O2 C2 C1 163.8(9) . . . . ?
Ce1 O2 C2 C1 -64.7(10) . . . . ?
N3 C1 C2 O2 59.3(12) . . . . ?
C2 O2 C3 C4 -164.1(9) . . . . ?
Ce1 O2 C3 C4 62.4(10) . . . . ?
C5 O3 C4 C3 175.7(11) . . . . ?
Ce1 O3 C4 C3 21.4(14) . . . . ?
O2 C3 C4 O3 -53.4(13) . . . . ?
C4 O3 C5 C6 -119.5(11) . . . . ?
Ce1 O3 C5 C6 35.3(13) . . . . ?
C10 N2 C6 C5 166.4(10) . . . . ?
C11 N2 C6 C5 -77.6(12) . . . . ?
Ce1 N2 C6 C5 52.2(12) . . . . ?
O3 C5 C6 N2 -58.9(14) . . . . ?
C1 N3 C7 C8 74.6(11) . . . . ?
C25 N3 C7 C8 -168.4(9) . . . . ?
Ce1 N3 C7 C8 -46.2(10) . . . . ?
C9 O1 C8 C7 141.6(10) . . . . ?
Ce1 O1 C8 C7 -40.2(12) . . . . ?
N3 C7 C8 O1 59.0(13) . . . . ?
C8 O1 C9 C10 -173.2(10) . . . . ?
Ce1 O1 C9 C10 8.6(14) . . . . ?
C6 N2 C10 C9 -62.3(12) . . . . ?
C11 N2 C10 C9 -177.9(9) . . . . ?
Ce1 N2 C10 C9 55.1(11) . . . . ?
O1 C9 C10 N2 -45.9(14) . . . . ?
C6 N2 C11 C12 169.5(9) . . . . ?
C10 N2 C11 C12 -72.5(11) . . . . ?
Ce1 N2 C11 C12 45.4(11) . . . . ?
N2 C11 C12 C13 115.2(11) . . . . ?
N2 C11 C12 C17 -72.0(13) . . . . ?
C17 C12 C13 C14 -2.9(16) . . . . ?
C11 C12 C13 C14 169.9(10) . . . . ?
C12 C13 C14 C15 -0.6(18) . . . . ?
C13 C14 C15 C16 2.8(18) . . . . ?
C14 C15 C16 C17 -1.5(17) . . . . ?
C15 C16 C17 C12 -1.9(16) . . . . ?
C15 C16 C17 N1 178.7(10) . . . . ?
C13 C12 C17 C16 4.1(15) . . . . ?
C11 C12 C17 C16 -168.9(9) . . . . ?
C13 C12 C17 N1 -176.5(9) . . . . ?
C11 C12 C17 N1 10.4(14) . . . . ?
C18 N1 C17 C16 55.9(12) . . . . ?
Ce1 N1 C17 C16 -118.2(9) . . . . ?
C18 N1 C17 C12 -123.4(10) . . . . ?
Ce1 N1 C17 C12 62.5(10) . . . . ?
C17 N1 C18 C19 -172.6(8) . . . . ?
Ce1 N1 C18 C19 0.6(14) . . . . ?
N1 C18 C19 C24 15.3(15) . . . . ?
N1 C18 C19 C20 -172.6(9) . . . . ?
C24 C19 C20 C21 -0.1(14) . . . . ?
C18 C19 C20 C21 -172.7(8) . . . . ?
C19 C20 C21 C22 1.8(15) . . . . ?
C20 C21 C22 C23 -2.2(15) . . . . ?
C21 C22 C23 C24 0.9(16) . . . . ?
Ce1 O4 C24 C19 -21.1(16) . . . . ?
Ce1 O4 C24 C23 159.3(7) . . . . ?
C20 C19 C24 O4 179.2(8) . . . . ?
C18 C19 C24 O4 -8.8(14) . . . . ?
C20 C19 C24 C23 -1.2(13) . . . . ?
C18 C19 C24 C23 170.8(8) . . . . ?
C22 C23 C24 O4 -179.6(9) . . . . ?
C22 C23 C24 C19 0.8(14) . . . . ?
C1 N3 C25 C26 -66.7(10) . . . . ?
C7 N3 C25 C26 175.3(9) . . . . ?
Ce1 N3 C25 C26 59.0(9) . . . . ?
N3 C25 C26 C27 108.7(11) . . . . ?
N3 C25 C26 C31 -72.0(12) . . . . ?
C31 C26 C27 C28 5.7(15) . . . . ?
C25 C26 C27 C28 -174.9(9) . . . . ?
C26 C27 C28 C29 -2.1(16) . . . . ?
C27 C28 C29 C30 -0.5(16) . . . . ?
C28 C29 C30 C31 -0.6(15) . . . . ?
C29 C30 C31 C26 4.3(14) . . . . ?
C29 C30 C31 N4 -179.4(8) . . . . ?
C27 C26 C31 C30 -6.9(15) . . . . ?
C25 C26 C31 C30 173.8(9) . . . . ?
C27 C26 C31 N4 176.7(8) . . . . ?
C25 C26 C31 N4 -2.7(13) . . . . ?
C32 N4 C31 C30 79.7(12) . . . . ?
Ce1 N4 C31 C30 -99.2(9) . . . . ?
C32 N4 C31 C26 -103.9(10) . . . . ?
Ce1 N4 C31 C26 77.2(10) . . . . ?
C31 N4 C32 C33 170.3(9) . . . . ?
Ce1 N4 C32 C33 -11.0(15) . . . . ?
N4 C32 C33 C34 176.6(10) . . . . ?
N4 C32 C33 C38 -7.4(16) . . . . ?
C38 C33 C34 C35 1.0(16) . . . . ?
C32 C33 C34 C35 177.0(10) . . . . ?
C33 C34 C35 C36 -5.3(18) . . . . ?
C34 C35 C36 C37 3.9(19) . . . . ?
C35 C36 C37 C38 1.7(17) . . . . ?
Ce1 O5 C38 C33 33.2(16) . . . . ?
Ce1 O5 C38 C37 -153.9(7) . . . . ?
C34 C33 C38 O5 177.4(9) . . . . ?
C32 C33 C38 O5 1.6(15) . . . . ?
C34 C33 C38 C37 4.3(14) . . . . ?
C32 C33 C38 C37 -171.5(9) . . . . ?
C36 C37 C38 O5 -178.9(10) . . . . ?
C36 C37 C38 C33 -5.7(15) . . . . ?
C48 N6 C39 C40 -141.7(9) . . . . ?
C49 N6 C39 C40 102.2(10) . . . . ?
Ce2 N6 C39 C40 -26.5(10) . . . . ?
C41 O7 C40 C39 160.8(9) . . . . ?
Ce2 O7 C40 C39 -65.7(9) . . . . ?
N6 C39 C40 O7 58.9(11) . . . . ?
C40 O7 C41 C42 -170.3(9) . . . . ?
Ce2 O7 C41 C42 56.5(11) . . . . ?
O7 C41 C42 O8 -58.1(13) . . . . ?
C43 O8 C42 C41 177.8(10) . . . . ?
Ce2 O8 C42 C41 34.5(13) . . . . ?
C42 O8 C43 C44 -100.3(12) . . . . ?
Ce2 O8 C43 C44 43.9(12) . . . . ?
O8 C43 C44 N7 -63.2(13) . . . . ?
C45 N7 C44 C43 164.7(10) . . . . ?
C63 N7 C44 C43 -80.6(11) . . . . ?
Ce2 N7 C44 C43 49.1(11) . . . . ?
C44 N7 C45 C46 -63.6(12) . . . . ?
C63 N7 C45 C46 -177.0(9) . . . . ?
Ce2 N7 C45 C46 54.5(10) . . . . ?
C47 O6 C46 C45 -167.6(10) . . . . ?
Ce2 O6 C46 C45 20.0(14) . . . . ?
N7 C45 C46 O6 -51.9(14) . . . . ?
C46 O6 C47 C48 148.0(10) . . . . ?
Ce2 O6 C47 C48 -39.4(11) . . . . ?
C39 N6 C48 C47 71.8(11) . . . . ?
C49 N6 C48 C47 -171.6(9) . . . . ?
Ce2 N6 C48 C47 -49.5(9) . . . . ?
O6 C47 C48 N6 61.5(12) . . . . ?
C48 N6 C49 C50 173.7(8) . . . . ?
C39 N6 C49 C50 -69.4(10) . . . . ?
Ce2 N6 C49 C50 58.6(9) . . . . ?
N6 C49 C50 C55 -72.2(12) . . . . ?
N6 C49 C50 C51 107.7(11) . . . . ?
C55 C50 C51 C52 2.0(16) . . . . ?
C49 C50 C51 C52 -177.9(10) . . . . ?
C50 C51 C52 C53 -0.2(18) . . . . ?
C51 C52 C53 C54 -1.8(18) . . . . ?
C52 C53 C54 C55 2.0(17) . . . . ?
C53 C54 C55 C50 -0.1(16) . . . . ?
C53 C54 C55 N5 -179.4(9) . . . . ?
C51 C50 C55 C54 -1.9(15) . . . . ?
C49 C50 C55 C54 178.0(9) . . . . ?
C51 C50 C55 N5 177.4(9) . . . . ?
C49 C50 C55 N5 -2.7(14) . . . . ?
C56 N5 C55 C54 73.8(13) . . . . ?
Ce2 N5 C55 C54 -103.9(9) . . . . ?
C56 N5 C55 C50 -105.5(11) . . . . ?
Ce2 N5 C55 C50 76.8(9) . . . . ?
C55 N5 C56 C57 170.2(10) . . . . ?
Ce2 N5 C56 C57 -12.5(16) . . . . ?
N5 C56 C57 C58 174.7(11) . . . . ?
N5 C56 C57 C62 -9.9(17) . . . . ?
C62 C57 C58 C59 -0.7(17) . . . . ?
C56 C57 C58 C59 175.0(11) . . . . ?
C57 C58 C59 C60 0.5(18) . . . . ?
C58 C59 C60 C61 -2.7(18) . . . . ?
C59 C60 C61 C62 5.1(18) . . . . ?
Ce2 O9 C62 C61 -149.7(8) . . . . ?
Ce2 O9 C62 C57 33.1(16) . . . . ?
C60 C61 C62 O9 177.6(10) . . . . ?
C60 C61 C62 C57 -5.1(16) . . . . ?
C58 C57 C62 O9 -179.9(9) . . . . ?
C56 C57 C62 O9 4.8(16) . . . . ?
C58 C57 C62 C61 2.8(15) . . . . ?
C56 C57 C62 C61 -172.5(10) . . . . ?
C45 N7 C63 C64 -81.4(11) . . . . ?
C44 N7 C63 C64 161.1(9) . . . . ?
Ce2 N7 C63 C64 37.9(12) . . . . ?
N7 C63 C64 C69 -70.1(13) . . . . ?
N7 C63 C64 C65 121.7(10) . . . . ?
C69 C64 C65 C66 -3.2(15) . . . . ?
C63 C64 C65 C66 165.5(10) . . . . ?
C64 C65 C66 C67 2.0(17) . . . . ?
C65 C66 C67 C68 0.8(17) . . . . ?
C66 C67 C68 C69 -2.3(17) . . . . ?
C67 C68 C69 C64 1.1(16) . . . . ?
C67 C68 C69 N8 179.3(10) . . . . ?
C65 C64 C69 C68 1.6(14) . . . . ?
C63 C64 C69 C68 -166.8(9) . . . . ?
C65 C64 C69 N8 -176.6(9) . . . . ?
C63 C64 C69 N8 15.0(14) . . . . ?
C70 N8 C69 C68 56.7(13) . . . . ?
Ce2 N8 C69 C68 -118.1(9) . . . . ?
C70 N8 C69 C64 -125.1(10) . . . . ?
Ce2 N8 C69 C64 60.1(10) . . . . ?
C69 N8 C70 C71 -175.2(9) . . . . ?
Ce2 N8 C70 C71 -1.1(15) . . . . ?
N8 C70 C71 C72 -170.5(10) . . . . ?
N8 C70 C71 C76 13.6(15) . . . . ?
C76 C71 C72 C73 -0.7(16) . . . . ?
C70 C71 C72 C73 -176.8(9) . . . . ?
C71 C72 C73 C74 0.5(16) . . . . ?
C72 C73 C74 C75 0.7(15) . . . . ?
C73 C74 C75 C76 -1.7(15) . . . . ?
Ce2 O10 C76 C75 154.5(7) . . . . ?
Ce2 O10 C76 C71 -26.5(16) . . . . ?
C74 C75 C76 O10 -179.5(9) . . . . ?
C74 C75 C76 C71 1.4(14) . . . . ?
C72 C71 C76 O10 -179.2(9) . . . . ?
C70 C71 C76 O10 -3.5(14) . . . . ?
C72 C71 C76 C75 -0.2(14) . . . . ?
C70 C71 C76 C75 175.6(8) . . . . ?
O12A Cl2A O14 Cl2B -72.6(16) . . . . ?
O13A Cl2A O14 Cl2B 167.1(16) . . . . ?
O11A Cl2A O14 Cl2B 50.5(16) . . . . ?
O11B Cl2B O14 Cl2A 40.5(19) . . . . ?
O12B Cl2B O14 Cl2A -79.8(19) . . . . ?
O13B Cl2B O14 Cl2A 160(2) . . . . ?
